data_4122263
loop_
_publ_author_name
'Lee, Anna'
'Younai, Ashkaan'
'Price, Christopher K.'
'Izquierdo, Javier'
'Mishra, Rama K.'
'Scheidt, Karl A.'

_publ_section_title
;
 Enantioselective annulations for dihydroquinolones by in situ generation
 of azolium enolates.
;
_journal_issue 30
_journal_name_full 'Journal of the American Chemical Society'
_journal_page_first 10589
_journal_page_last 10592
_journal_paper_doi 10.1021/ja505880r
_journal_volume 136
_journal_year 2014
_chemical_absolute_configuration ad
_chemical_formula_moiety 'C21 H22 Br N O3'
_chemical_formula_sum 'C21 H22 Br N O3'
_chemical_formula_weight 416.30
_chemical_name_systematic
;
 ?
;
_space_group_crystal_system orthorhombic
_space_group_IT_number 19
_space_group_name_Hall 'P 2ac 2ab'
_space_group_name_H-M_alt 'P 21 21 21'
_symmetry_space_group_name_Hall 'P 2ac 2ab'
_symmetry_space_group_name_H-M 'P 21 21 21'
_atom_sites_solution_hydrogens geom
_atom_sites_solution_primary direct
_audit_creation_date 2014-04-18
_audit_creation_method
;
Olex2 1.2
(compiled 2014.03.20 svn.r2914 for OlexSys, GUI svn.r4816)
;
_cell_angle_alpha 90
_cell_angle_beta 90
_cell_angle_gamma 90
_cell_formula_units_Z 4
_cell_length_a 7.5638(2)
_cell_length_b 13.0804(3)
_cell_length_c 19.4333(4)
_cell_measurement_reflns_used 9861
_cell_measurement_temperature 99.96
_cell_measurement_theta_max 65.05
_cell_measurement_theta_min 4.55
_cell_volume 1922.68(8)
_computing_cell_refinement 'SAINT V7.23A (Bruker, 2005)'
_computing_data_collection 'APEX2 V2.1-4 (Bruker, 2007)'
_computing_data_reduction 'Bruker SAINT'
_computing_molecular_graphics 'Olex2 (Dolomanov et al., 2009)'
_computing_publication_material 'Olex2 (Dolomanov et al., 2009)'
_computing_structure_refinement 'ShelXL (Sheldrick, 2008)'
_computing_structure_solution 'ShelXS (Sheldrick, 2008)'
_diffrn_ambient_temperature 99.96
_diffrn_detector_area_resol_mean 8
_diffrn_measured_fraction_theta_full 0.999
_diffrn_measured_fraction_theta_max 0.999
_diffrn_measurement_device_type 'Bruker Kappa APEX CCD area detector'
_diffrn_measurement_method '\w and \f scans'
_diffrn_radiation_monochromator 'Quazar optics'
_diffrn_radiation_type CuK\a
_diffrn_radiation_wavelength 1.54178
_diffrn_reflns_av_R_equivalents 0.0384
_diffrn_reflns_av_unetI/netI 0.0251
_diffrn_reflns_Laue_measured_fraction_full 0.999
_diffrn_reflns_Laue_measured_fraction_max 0.999
_diffrn_reflns_limit_h_max 7
_diffrn_reflns_limit_h_min -8
_diffrn_reflns_limit_k_max 15
_diffrn_reflns_limit_k_min -15
_diffrn_reflns_limit_l_max 22
_diffrn_reflns_limit_l_min -22
_diffrn_reflns_number 22256
_diffrn_reflns_point_group_measured_fraction_full 0.998
_diffrn_reflns_point_group_measured_fraction_max 0.999
_diffrn_reflns_theta_full 65.042
_diffrn_reflns_theta_max 65.042
_diffrn_reflns_theta_min 4.074
_diffrn_source microsource
_diffrn_standards_number 0
_exptl_absorpt_coefficient_mu 3.076
_exptl_absorpt_correction_T_max 0.7526
_exptl_absorpt_correction_T_min 0.6594
_exptl_absorpt_correction_type multi-scan
_exptl_absorpt_process_details
'SADABS-2012/1 (Bruker,2012) was used for absorption correction. wR2(int) was 0.0653 before and 0.0549 after correction. The Ratio of minimum to maximum transmission is 0.8762. The \l/2 correction factor is 0.0015.'
_exptl_crystal_colour colourless
_exptl_crystal_colour_primary colourless
_exptl_crystal_density_diffrn 1.438
_exptl_crystal_description needles
_exptl_crystal_F_000 856
_exptl_crystal_size_max 0.204
_exptl_crystal_size_mid 0.065
_exptl_crystal_size_min 0.041
_refine_diff_density_max 0.261
_refine_diff_density_min -0.153
_refine_diff_density_rms 0.042
_refine_ls_abs_structure_details
;
 Flack x determined using 1297 quotients [(I+)-(I-)]/[(I+)+(I-)]
 (Parsons and Flack (2004), Acta Cryst. A60, s61).
;
_refine_ls_abs_structure_Flack 0.013(7)
_refine_ls_extinction_method none
_refine_ls_goodness_of_fit_ref 1.034
_refine_ls_hydrogen_treatment constr
_refine_ls_matrix_type full
_refine_ls_number_parameters 238
_refine_ls_number_reflns 3260
_refine_ls_number_restraints 0
_refine_ls_restrained_S_all 1.034
_refine_ls_R_factor_all 0.0217
_refine_ls_R_factor_gt 0.0197
_refine_ls_shift/su_max 0.000
_refine_ls_shift/su_mean 0.000
_refine_ls_structure_factor_coef Fsqd
_refine_ls_weighting_details
;
 w=1/[\s^2^(Fo^2^)+(0.0242P)^2^+0.3586P]
 where P=(Fo^2^+2Fc^2^)/3
;
_refine_ls_weighting_scheme calc
_refine_ls_wR_factor_gt 0.0460
_refine_ls_wR_factor_ref 0.0469
_reflns_Friedel_coverage 0.725
_reflns_Friedel_fraction_full 0.997
_reflns_Friedel_fraction_max 0.998
_reflns_number_gt 3109
_reflns_number_total 3260
_reflns_threshold_expression 'I > 2\s(I)'
_cod_data_source_file ja505880r_si_002.cif
_cod_data_source_block cu_al_08_20_0m
_cod_depositor_comments 'Adding full bibliography for 4122263.cif.'
_cod_database_code 4122263
_shelxl_version_number 2012-9
_shelx_space_group_comment
;
The symmetry employed for this shelxl refinement is uniquely defined
by the following loop, which should always be used as a source of
symmetry information in preference to the above space-group names.
They are only intended as comments.
;
_shelx_estimated_absorpt_t_max 0.884
_shelx_estimated_absorpt_t_min 0.573
_olex2_refinement_description
;
1. Fixed Uiso
 At 1.2 times of:
  All C(H) groups, All C(H,H) groups
 At 1.5 times of:
  All C(H,H,H) groups
2.a Ternary CH refined with riding coordinates:
 C2(H2)
2.b Secondary CH2 refined with riding coordinates:
 C3(H3A,H3B), C15(H15A,H15B)
2.c Aromatic/amide H refined with riding coordinates:
 C5(H5), C6(H6), C7(H7), C8(H8), C17(H17), C19(H19), C20(H20), C21(H21)
2.d Idealised Me refined as rotating group:
 C12(H12A,H12B,H12C), C13(H13A,H13B,H13C), C14(H14A,H14B,H14C)
;

loop_
_space_group_symop_operation_xyz
'x, y, z'
'-x+1/2, -y, z+1/2'
'x+1/2, -y+1/2, -z'
'-x, y+1/2, -z+1/2'

loop_
_atom_site_label
_atom_site_type_symbol
_atom_site_fract_x
_atom_site_fract_y
_atom_site_fract_z
_atom_site_U_iso_or_equiv
_atom_site_adp_type
_atom_site_occupancy
_atom_site_site_symmetry_order
_atom_site_calc_flag
_atom_site_refinement_flags_posn
Br1 Br 1.10657(4) 0.65878(2) 0.36276(2) 0.02301(9) Uani 1 1 d .
O1 O 0.3484(2) 0.49338(13) 0.63766(10) 0.0188(4) Uani 1 1 d .
O2 O 0.0166(3) 0.30560(13) 0.64282(11) 0.0236(5) Uani 1 1 d .
O3 O -0.0193(2) 0.47658(14) 0.65614(9) 0.0171(4) Uani 1 1 d .
N1 N 0.1449(3) 0.42071(16) 0.56730(11) 0.0156(5) Uani 1 1 d .
C1 C 0.2989(4) 0.47657(19) 0.57953(14) 0.0145(6) Uani 1 1 d .
C2 C 0.3911(4) 0.51383(19) 0.51479(13) 0.0156(5) Uani 1 1 d .
H2 H 0.3158 0.5687 0.4942 0.019 Uiso 1 1 calc R
C3 C 0.4015(4) 0.42625(19) 0.46267(13) 0.0179(6) Uani 1 1 d .
H3A H 0.4558 0.4512 0.4195 0.021 Uiso 1 1 calc R
H3B H 0.4768 0.3709 0.4813 0.021 Uiso 1 1 calc R
C4 C 0.2199(4) 0.3854(2) 0.44801(14) 0.0168(6) Uani 1 1 d .
C5 C 0.1697(4) 0.3498(2) 0.38348(14) 0.0210(6) Uani 1 1 d .
H5 H 0.2529 0.3507 0.3469 0.025 Uiso 1 1 calc R
C6 C 0.0004(4) 0.3130(2) 0.37157(16) 0.0225(6) Uani 1 1 d .
H6 H -0.0318 0.2892 0.3271 0.027 Uiso 1 1 calc R
C7 C -0.1215(4) 0.31121(18) 0.42482(14) 0.0224(6) Uani 1 1 d .
H7 H -0.2377 0.2863 0.4168 0.027 Uiso 1 1 calc R
C8 C -0.0744(3) 0.3456(2) 0.48975(14) 0.0182(6) Uani 1 1 d .
H8 H -0.1578 0.3439 0.5263 0.022 Uiso 1 1 calc R
C9 C 0.0952(4) 0.38251(17) 0.50115(13) 0.0151(5) Uani 1 1 d .
C10 C 0.0419(4) 0.3927(2) 0.62692(15) 0.0172(6) Uani 1 1 d .
C11 C -0.1086(4) 0.4710(2) 0.72481(13) 0.0208(6) Uani 1 1 d .
C12 C -0.1405(6) 0.5834(2) 0.74085(16) 0.0402(10) Uani 1 1 d .
H12A H -0.0278 0.6203 0.7398 0.060 Uiso 1 1 calc GR
H12B H -0.1935 0.5898 0.7867 0.060 Uiso 1 1 calc GR
H12C H -0.2208 0.6125 0.7065 0.060 Uiso 1 1 calc GR
C13 C -0.2797(4) 0.4125(3) 0.71803(16) 0.0325(8) Uani 1 1 d .
H13A H -0.3473 0.4394 0.6790 0.049 Uiso 1 1 calc GR
H13B H -0.3489 0.4202 0.7603 0.049 Uiso 1 1 calc GR
H13C H -0.2539 0.3400 0.7103 0.049 Uiso 1 1 calc GR
C14 C 0.0176(4) 0.4244(2) 0.77643(15) 0.0251(7) Uani 1 1 d .
H14A H 0.0378 0.3524 0.7648 0.038 Uiso 1 1 calc GR
H14B H -0.0334 0.4291 0.8227 0.038 Uiso 1 1 calc GR
H14C H 0.1303 0.4613 0.7752 0.038 Uiso 1 1 calc GR
C15 C 0.5714(4) 0.5612(2) 0.53154(14) 0.0161(6) Uani 1 1 d .
H15A H 0.5608 0.6023 0.5742 0.019 Uiso 1 1 calc R
H15B H 0.6573 0.5057 0.5404 0.019 Uiso 1 1 calc R
C16 C 0.6419(4) 0.62869(18) 0.47460(13) 0.0145(6) Uani 1 1 d .
C17 C 0.8077(4) 0.6111(2) 0.44578(13) 0.0151(6) Uani 1 1 d .
H17 H 0.8754 0.5534 0.4594 0.018 Uiso 1 1 calc R
C18 C 0.8732(4) 0.67878(18) 0.39691(13) 0.0170(6) Uani 1 1 d .
C19 C 0.7782(4) 0.76279(19) 0.37476(13) 0.0175(6) Uani 1 1 d .
H19 H 0.8249 0.8079 0.3410 0.021 Uiso 1 1 calc R
C20 C 0.6131(4) 0.77919(18) 0.40317(13) 0.0178(5) Uani 1 1 d .
H20 H 0.5452 0.8364 0.3887 0.021 Uiso 1 1 calc R
C21 C 0.5450(4) 0.7132(2) 0.45261(14) 0.0157(6) Uani 1 1 d .
H21 H 0.4313 0.7258 0.4716 0.019 Uiso 1 1 calc R

loop_
_atom_site_aniso_label
_atom_site_aniso_U_11
_atom_site_aniso_U_22
_atom_site_aniso_U_33
_atom_site_aniso_U_23
_atom_site_aniso_U_13
_atom_site_aniso_U_12
Br1 0.01415(14) 0.03095(15) 0.02393(14) -0.00023(13) 0.00450(13) -0.00260(13)
O1 0.0171(10) 0.0214(9) 0.0179(9) 0.0012(8) 0.0001(9) -0.0006(7)
O2 0.0266(11) 0.0164(9) 0.0279(11) 0.0037(9) 0.0090(10) -0.0021(8)
O3 0.0180(10) 0.0167(9) 0.0166(10) 0.0020(7) 0.0048(8) 0.0031(8)
N1 0.0158(14) 0.0134(10) 0.0176(11) 0.0001(9) 0.0041(9) -0.0014(9)
C1 0.0138(14) 0.0113(12) 0.0185(15) -0.0001(11) 0.0010(12) 0.0038(11)
C2 0.0144(13) 0.0146(12) 0.0177(12) 0.0019(10) 0.0014(13) -0.0019(13)
C3 0.0178(14) 0.0175(12) 0.0183(13) -0.0003(10) 0.0035(13) -0.0023(13)
C4 0.0185(16) 0.0112(12) 0.0207(14) 0.0007(11) 0.0021(12) 0.0021(11)
C5 0.0242(15) 0.0191(13) 0.0198(13) -0.0002(11) 0.0022(11) 0.0016(13)
C6 0.0278(17) 0.0186(14) 0.0210(15) -0.0014(12) -0.0058(14) -0.0017(11)
C7 0.0192(15) 0.0144(12) 0.0334(16) 0.0023(11) -0.0064(15) -0.0009(12)
C8 0.0171(15) 0.0125(11) 0.0249(14) 0.0013(12) 0.0021(11) 0.0004(12)
C9 0.0166(14) 0.0087(11) 0.0200(13) 0.0022(10) 0.0003(13) 0.0022(12)
C10 0.0127(13) 0.0193(14) 0.0198(15) 0.0003(12) 0.0016(11) -0.0006(10)
C11 0.0217(14) 0.0263(14) 0.0144(12) 0.0020(11) 0.0051(14) 0.0066(14)
C12 0.061(3) 0.0349(17) 0.0248(16) 0.0031(13) 0.0182(17) 0.0179(17)
C13 0.0175(18) 0.059(2) 0.0213(16) 0.0111(15) 0.0044(13) 0.0021(15)
C14 0.0246(17) 0.0310(16) 0.0197(15) 0.0034(13) -0.0031(13) -0.0017(14)
C15 0.0155(16) 0.0170(13) 0.0159(13) 0.0016(10) -0.0019(11) 0.0011(11)
C16 0.0163(16) 0.0128(12) 0.0142(12) -0.0031(9) -0.0009(11) -0.0031(10)
C17 0.0152(14) 0.0118(12) 0.0183(13) -0.0020(11) -0.0027(12) -0.0014(11)
C18 0.0134(14) 0.0191(13) 0.0184(13) -0.0045(10) 0.0000(12) -0.0038(12)
C19 0.0222(16) 0.0147(12) 0.0157(14) 0.0007(10) -0.0007(12) -0.0057(10)
C20 0.0221(14) 0.0126(12) 0.0187(13) -0.0017(10) -0.0024(14) -0.0005(13)
C21 0.0146(14) 0.0148(13) 0.0176(14) -0.0035(11) 0.0003(11) -0.0002(11)

loop_
_atom_type_symbol
_atom_type_description
_atom_type_scat_dispersion_real
_atom_type_scat_dispersion_imag
_atom_type_scat_source
C C 0.0181 0.0091 'International Tables Vol C Tables 4.2.6.8 and 6.1.1.4'
H H 0.0000 0.0000 'International Tables Vol C Tables 4.2.6.8 and 6.1.1.4'
N N 0.0311 0.0180 'International Tables Vol C Tables 4.2.6.8 and 6.1.1.4'
O O 0.0492 0.0322 'International Tables Vol C Tables 4.2.6.8 and 6.1.1.4'
Br Br -0.6763 1.2805 'International Tables Vol C Tables 4.2.6.8 and 6.1.1.4'

loop_
_geom_angle_atom_site_label_1
_geom_angle_atom_site_label_2
_geom_angle_atom_site_label_3
_geom_angle
C10 O3 C11 120.1(2)
C1 N1 C9 123.8(2)
C1 N1 C10 116.5(2)
C9 N1 C10 119.4(2)
O1 C1 N1 120.8(2)
O1 C1 C2 125.0(3)
N1 C1 C2 114.2(2)
C1 C2 H2 107.5
C1 C2 C3 109.4(2)
C1 C2 C15 111.2(2)
C3 C2 H2 107.5
C3 C2 C15 113.4(2)
C15 C2 H2 107.5
C2 C3 H3A 109.6
C2 C3 H3B 109.6
H3A C3 H3B 108.1
C4 C3 C2 110.2(2)
C4 C3 H3A 109.6
C4 C3 H3B 109.6
C5 C4 C3 122.7(2)
C5 C4 C9 118.2(3)
C9 C4 C3 119.1(2)
C4 C5 H5 119.4
C6 C5 C4 121.2(3)
C6 C5 H5 119.4
C5 C6 H6 120.2
C7 C6 C5 119.7(3)
C7 C6 H6 120.2
C6 C7 H7 119.9
C6 C7 C8 120.2(3)
C8 C7 H7 119.9
C7 C8 H8 120.1
C7 C8 C9 119.7(3)
C9 C8 H8 120.1
C4 C9 N1 118.5(3)
C8 C9 N1 120.5(2)
C8 C9 C4 121.0(2)
O2 C10 O3 128.7(3)
O2 C10 N1 122.4(2)
O3 C10 N1 108.9(2)
O3 C11 C12 101.9(2)
O3 C11 C13 109.5(2)
O3 C11 C14 109.0(2)
C13 C11 C12 111.8(3)
C13 C11 C14 113.2(2)
C14 C11 C12 110.7(3)
C11 C12 H12A 109.5
C11 C12 H12B 109.5
C11 C12 H12C 109.5
H12A C12 H12B 109.5
H12A C12 H12C 109.5
H12B C12 H12C 109.5
C11 C13 H13A 109.5
C11 C13 H13B 109.5
C11 C13 H13C 109.5
H13A C13 H13B 109.5
H13A C13 H13C 109.5
H13B C13 H13C 109.5
C11 C14 H14A 109.5
C11 C14 H14B 109.5
C11 C14 H14C 109.5
H14A C14 H14B 109.5
H14A C14 H14C 109.5
H14B C14 H14C 109.5
C2 C15 H15A 108.9
C2 C15 H15B 108.9
H15A C15 H15B 107.7
C16 C15 C2 113.2(2)
C16 C15 H15A 108.9
C16 C15 H15B 108.9
C17 C16 C15 121.0(2)
C17 C16 C21 118.8(2)
C21 C16 C15 120.1(2)
C16 C17 H17 120.3
C18 C17 C16 119.4(3)
C18 C17 H17 120.3
C17 C18 Br1 118.8(2)
C19 C18 Br1 118.9(2)
C19 C18 C17 122.3(3)
C18 C19 H19 121.0
C18 C19 C20 118.0(2)
C20 C19 H19 121.0
C19 C20 H20 119.5
C19 C20 C21 121.0(3)
C21 C20 H20 119.5
C16 C21 H21 119.7
C20 C21 C16 120.6(3)
C20 C21 H21 119.7

loop_
_geom_bond_atom_site_label_1
_geom_bond_atom_site_label_2
_geom_bond_distance
Br1 C18 1.904(3)
O1 C1 1.210(3)
O2 C10 1.196(3)
O3 C10 1.319(3)
O3 C11 1.498(3)
N1 C1 1.396(4)
N1 C9 1.430(3)
N1 C10 1.443(3)
C1 C2 1.519(4)
C2 H2 1.0000
C2 C3 1.531(3)
C2 C15 1.533(4)
C3 H3A 0.9900
C3 H3B 0.9900
C3 C4 1.501(4)
C4 C5 1.391(4)
C4 C9 1.399(4)
C5 H5 0.9500
C5 C6 1.388(4)
C6 H6 0.9500
C6 C7 1.386(4)
C7 H7 0.9500
C7 C8 1.386(4)
C8 H8 0.9500
C8 C9 1.388(4)
C11 C12 1.522(4)
C11 C13 1.509(5)
C11 C14 1.513(4)
C12 H12A 0.9800
C12 H12B 0.9800
C12 H12C 0.9800
C13 H13A 0.9800
C13 H13B 0.9800
C13 H13C 0.9800
C14 H14A 0.9800
C14 H14B 0.9800
C14 H14C 0.9800
C15 H15A 0.9900
C15 H15B 0.9900
C15 C16 1.512(4)
C16 C17 1.392(4)
C16 C21 1.393(4)
C17 H17 0.9500
C17 C18 1.390(4)
C18 C19 1.382(4)
C19 H19 0.9500
C19 C20 1.382(4)
C20 H20 0.9500
C20 C21 1.391(4)
C21 H21 0.9500

loop_
_geom_torsion_atom_site_label_1
_geom_torsion_atom_site_label_2
_geom_torsion_atom_site_label_3
_geom_torsion_atom_site_label_4
_geom_torsion
Br1 C18 C19 C20 -176.30(19)
O1 C1 C2 C3 135.1(3)
O1 C1 C2 C15 9.0(4)
N1 C1 C2 C3 -46.0(3)
N1 C1 C2 C15 -172.1(2)
C1 N1 C9 C4 11.4(4)
C1 N1 C9 C8 -167.2(2)
C1 N1 C10 O2 -117.5(3)
C1 N1 C10 O3 64.8(3)
C1 C2 C3 C4 56.3(3)
C1 C2 C15 C16 -161.5(2)
C2 C3 C4 C5 145.0(3)
C2 C3 C4 C9 -35.2(3)
C2 C15 C16 C17 -124.5(3)
C2 C15 C16 C21 58.9(3)
C3 C2 C15 C16 74.7(3)
C3 C4 C5 C6 -179.7(2)
C3 C4 C9 N1 1.3(4)
C3 C4 C9 C8 179.8(2)
C4 C5 C6 C7 -0.2(4)
C5 C4 C9 N1 -178.9(2)
C5 C4 C9 C8 -0.4(4)
C5 C6 C7 C8 -0.3(4)
C6 C7 C8 C9 0.4(4)
C7 C8 C9 N1 178.4(2)
C7 C8 C9 C4 -0.1(4)
C9 N1 C1 O1 -168.5(2)
C9 N1 C1 C2 12.6(3)
C9 N1 C10 O2 56.5(4)
C9 N1 C10 O3 -121.2(2)
C9 C4 C5 C6 0.5(4)
C10 O3 C11 C12 175.0(3)
C10 O3 C11 C13 -66.5(3)
C10 O3 C11 C14 57.9(3)
C10 N1 C1 O1 5.3(3)
C10 N1 C1 C2 -173.7(2)
C10 N1 C9 C4 -162.2(2)
C10 N1 C9 C8 19.3(3)
C11 O3 C10 O2 11.4(4)
C11 O3 C10 N1 -171.1(2)
C15 C2 C3 C4 -178.9(2)
C15 C16 C17 C18 -175.6(2)
C15 C16 C21 C20 176.2(2)
C16 C17 C18 Br1 175.73(18)
C16 C17 C18 C19 -1.1(4)
C17 C16 C21 C20 -0.5(4)
C17 C18 C19 C20 0.5(4)
C18 C19 C20 C21 0.1(4)
C19 C20 C21 C16 -0.1(4)
C21 C16 C17 C18 1.0(4)
